data_7015036
loop_
_publ_author_name
'Shimazaki, Yuichi'
'Arai, Natsumi'
'Dunn, Tim J.'
'Yajima, Tatsuo'
'Tani, Fumito'
'Ramogida, Caterina F.'
'Storr, Tim'

_publ_section_title
;
 Influence of the chelate effect on the electronic structure of
 one-electron oxidized group 10 metal(ii)-(disalicylidene)diamine
 complexes
;
_journal_issue 11
_journal_name_full 'Dalton Transactions'
_journal_page_first 2469
_journal_paper_doi 10.1039/c0dt01574a
_journal_volume 40
_journal_year 2011
_chemical_formula_moiety 'C33 H48 N2 O2 Pd '
_chemical_formula_sum 'C33 H48 N2 O2 Pd'
_chemical_formula_weight 611.15
_space_group_IT_number 60
_symmetry_cell_setting orthorhombic
_symmetry_Int_Tables_number 60
_symmetry_space_group_name_Hall '-P 2n 2ab'
_symmetry_space_group_name_H-M 'P b c n'
_audit_creation_date 2008-12-26
_audit_creation_method 'by CrystalStructure 3.8'
_cell_angle_alpha 90.0000
_cell_angle_beta 90.0000
_cell_angle_gamma 90.0000
_cell_formula_units_Z 4
_cell_length_a 26.6710(13)
_cell_length_b 11.3844(5)
_cell_length_c 10.1169(5)
_cell_measurement_reflns_used 15320
_cell_measurement_temperature 133.1
_cell_measurement_theta_max 27.5
_cell_measurement_theta_min 3.0
_cell_volume 3071.8(3)
_computing_cell_refinement PROCESS-AUTO
_computing_data_collection PROCESS-AUTO
_computing_data_reduction CrystalStructure
_computing_publication_material 'CrystalStructure 3.8'
_computing_structure_refinement CRYSTALS
_computing_structure_solution SIR92
_diffrn_ambient_temperature 133(2)
_diffrn_detector_area_resol_mean 10.00
_diffrn_measured_fraction_theta_full 0.997
_diffrn_measured_fraction_theta_max 0.997
_diffrn_measurement_device_type 'Rigaku RAXIS-RAPID'
_diffrn_measurement_method \w
_diffrn_radiation_type 'Mo K\a'
_diffrn_radiation_wavelength 0.71075
_diffrn_reflns_av_R_equivalents 0.104
_diffrn_reflns_limit_h_max 34
_diffrn_reflns_limit_h_min -34
_diffrn_reflns_limit_k_max 14
_diffrn_reflns_limit_k_min -14
_diffrn_reflns_limit_l_max 12
_diffrn_reflns_limit_l_min -13
_diffrn_reflns_number 27589
_diffrn_reflns_theta_full 27.48
_diffrn_reflns_theta_max 27.48
_exptl_absorpt_coefficient_mu 0.635
_exptl_absorpt_correction_T_max 0.981
_exptl_absorpt_correction_T_min 0.440
_exptl_absorpt_correction_type multi-scan
_exptl_absorpt_process_details
;
Higashi, T. (1995). Program for Absorption Correction.
Rigaku Corporation, Tokyo, Japan.
;
_exptl_crystal_colour yellow
_exptl_crystal_density_diffrn 1.321
_exptl_crystal_density_method 'not measured'
_exptl_crystal_description needle
_exptl_crystal_F_000 1288.00
_exptl_crystal_size_max 0.12
_exptl_crystal_size_mid 0.04
_exptl_crystal_size_min 0.03
_refine_diff_density_max 1.70
_refine_diff_density_min -1.80
_refine_ls_extinction_method none
_refine_ls_goodness_of_fit_ref 0.948
_refine_ls_hydrogen_treatment refall
_refine_ls_number_parameters 200
_refine_ls_number_reflns 27589
_refine_ls_R_factor_gt 0.0724
_refine_ls_shift/su_max 0.0000
_refine_ls_structure_factor_coef Fsqd
_refine_ls_weighting_details 'w = 1/[0.0023Fo^2^ + 1.0000\s(Fo^2^)]/(4Fo^2^)'
_refine_ls_weighting_scheme calc
_refine_ls_wR_factor_ref 0.2252
_reflns_number_gt 13776
_reflns_number_total 3513
_reflns_threshold_expression F^2^>2.0\s(F^2^)
_cod_data_source_file C0DT01574A.TXT
_cod_data_source_block '_3'
_cod_original_formula_sum 'C33 H48 N2 O2 Pd '
_cod_database_code 7015036

loop_
_symmetry_equiv_pos_site_id
_symmetry_equiv_pos_as_xyz
1 +X,+Y,+Z
2 1/2-X,1/2+Y,+Z
3 +X,-Y,1/2+Z
4 1/2-X,1/2-Y,1/2+Z
5 -X,-Y,-Z
6 1/2+X,1/2-Y,-Z
7 -X,+Y,1/2-Z
8 1/2+X,1/2+Y,1/2-Z

loop_
_atom_site_label
_atom_site_type_symbol
_atom_site_fract_x
_atom_site_fract_y
_atom_site_fract_z
_atom_site_U_iso_or_equiv
_atom_site_adp_type
_atom_site_occupancy
_atom_site_symmetry_multiplicity
_atom_site_calc_flag
_atom_site_refinement_flags
_atom_site_disorder_assembly
_atom_site_disorder_group
Pd(1) Pd 0.5000 0.02018(2) 0.7500 0.02096(7) Uani 1.00 2 d S . .
O(2) O 0.53565(6) 0.15326(13) 0.83812(18) 0.0265(4) Uani 1.00 1 d . . .
N(3) N 0.53371(7) -0.09819(15) 0.8658(2) 0.0263(5) Uani 1.00 1 d . . .
C(1) C 0.57488(8) 0.14627(19) 0.9164(2) 0.0248(6) Uani 1.00 1 d . . .
C(2) C 0.60582(9) 0.24817(19) 0.9383(2) 0.0262(6) Uani 1.00 1 d . . .
C(3) C 0.64398(9) 0.2402(2) 1.0299(2) 0.0300(7) Uani 1.00 1 d . . .
C(4) C 0.65566(9) 0.1386(2) 1.1031(2) 0.0287(7) Uani 1.00 1 d . . .
C(5) C 0.62675(9) 0.0409(2) 1.0795(2) 0.0287(7) Uani 1.00 1 d . . .
C(6) C 0.58776(10) 0.0424(2) 0.9845(2) 0.0265(6) Uani 1.00 1 d . . .
C(7) C 0.56480(9) -0.0690(2) 0.9578(2) 0.0281(7) Uani 1.00 1 d . . .
C(8) C 0.52263(11) -0.2258(2) 0.8588(3) 0.0365(8) Uani 1.00 1 d . . .
C(9) C 0.52268(19) -0.2620(4) 0.7216(5) 0.0267(14) Uani 0.50 1 d P . .
C(10) C 0.59595(8) 0.3613(2) 0.8592(2) 0.0268(6) Uani 1.00 1 d . . .
C(11) C 0.54478(8) 0.4144(2) 0.8985(2) 0.0323(7) Uani 1.00 1 d . . .
C(12) C 0.59684(9) 0.3364(2) 0.7114(2) 0.0353(8) Uani 1.00 1 d . . .
C(13) C 0.63563(10) 0.4558(2) 0.8882(3) 0.0391(8) Uani 1.00 1 d . . .
C(14) C 0.69905(10) 0.1378(2) 1.2016(3) 0.0371(8) Uani 1.00 1 d . . .
C(15) C 0.70663(13) 0.0185(2) 1.2653(3) 0.0568(11) Uani 1.00 1 d . . .
C(16) C 0.68749(13) 0.2255(3) 1.3127(3) 0.0732(13) Uani 1.00 1 d . . .
C(17) C 0.74684(10) 0.1733(3) 1.1327(3) 0.0672(11) Uani 1.00 1 d . . .
H(1) H 0.6641 0.3080 1.0436 0.036 Uiso 1.00 1 c R . .
H(2) H 0.6332 -0.0290 1.1280 0.035 Uiso 1.00 1 c R . .
H(3) H 0.5732 -0.1303 1.0177 0.034 Uiso 1.00 1 c R . .
H(4) H 0.5474 -0.2688 0.9058 0.044 Uiso 1.00 1 c R . .
H(5) H 0.4906 -0.2405 0.8965 0.044 Uiso 1.00 1 c R . .
H(6) H 0.5193 0.3834 0.8428 0.040 Uiso 1.00 1 c R . .
H(7) H 0.5457 0.4975 0.8899 0.040 Uiso 1.00 1 c R . .
H(8) H 0.5378 0.3942 0.9878 0.040 Uiso 1.00 1 c R . .
H(9) H 0.6300 0.3458 0.6786 0.043 Uiso 1.00 1 c R . .
H(10) H 0.5750 0.3896 0.6674 0.044 Uiso 1.00 1 c R . .
H(11) H 0.5859 0.2582 0.6961 0.044 Uiso 1.00 1 c R . .
H(12) H 0.6249 0.5024 0.9608 0.048 Uiso 1.00 1 c R . .
H(13) H 0.6396 0.5043 0.8125 0.048 Uiso 1.00 1 c R . .
H(14) H 0.6667 0.4196 0.9091 0.048 Uiso 1.00 1 c R . .
H(15) H 0.6871 0.0139 1.3437 0.069 Uiso 1.00 1 c R . .
H(16) H 0.7410 0.0080 1.2865 0.069 Uiso 1.00 1 c R . .
H(17) H 0.6963 -0.0411 1.2055 0.069 Uiso 1.00 1 c R . .
H(18) H 0.7002 0.3006 1.2896 0.088 Uiso 1.00 1 c R . .
H(19) H 0.7026 0.1999 1.3927 0.088 Uiso 1.00 1 c R . .
H(20) H 0.6522 0.2302 1.3242 0.088 Uiso 1.00 1 c R . .
H(21) H 0.7628 0.1051 1.0985 0.081 Uiso 1.00 1 c R . .
H(22) H 0.7686 0.2113 1.1935 0.081 Uiso 1.00 1 c R . .
H(23) H 0.7392 0.2254 1.0622 0.081 Uiso 1.00 1 c R . .

loop_
_atom_site_aniso_label
_atom_site_aniso_U_11
_atom_site_aniso_U_22
_atom_site_aniso_U_33
_atom_site_aniso_U_12
_atom_site_aniso_U_13
_atom_site_aniso_U_23
Pd(1) 0.02054(14) 0.01629(13) 0.02604(16) 0.0000 0.00072(12) 0.0000
O(2) 0.0235(8) 0.0196(8) 0.0366(11) 0.0016(6) -0.0051(8) -0.0008(7)
N(3) 0.0252(10) 0.0175(9) 0.0362(14) 0.0040(8) 0.0037(10) 0.0007(9)
C(1) 0.0191(11) 0.0242(12) 0.0310(16) -0.0012(9) 0.0008(10) -0.0060(11)
C(2) 0.0266(13) 0.0227(12) 0.0292(16) -0.0009(10) 0.0051(11) -0.0020(10)
C(3) 0.0258(13) 0.0331(14) 0.0312(17) 0.0015(10) 0.0045(11) -0.0031(11)
C(4) 0.0270(12) 0.0353(14) 0.0238(15) 0.0098(11) -0.0004(11) -0.0045(11)
C(5) 0.0306(13) 0.0285(13) 0.0271(15) 0.0093(11) -0.0027(11) 0.0035(11)
C(6) 0.0291(13) 0.0246(12) 0.0257(15) 0.0012(10) -0.0031(11) -0.0019(10)
C(7) 0.0289(13) 0.0275(13) 0.0279(15) 0.0063(11) -0.0007(12) 0.0046(11)
C(8) 0.0428(16) 0.0231(13) 0.0435(19) -0.0030(12) -0.0073(15) 0.0044(12)
C(9) 0.039(2) 0.021(2) 0.020(3) 0.002(2) 0.002(2) 0.0006(18)
C(10) 0.0221(12) 0.0245(12) 0.0338(16) -0.0045(9) 0.0007(11) -0.0003(11)
C(11) 0.0266(13) 0.0249(12) 0.0454(19) 0.0016(10) 0.0024(12) 0.0018(12)
C(12) 0.0325(14) 0.0351(15) 0.0381(18) -0.0058(12) 0.0026(12) 0.0039(12)
C(13) 0.0381(15) 0.0301(14) 0.049(2) -0.0119(12) -0.0033(14) 0.0025(13)
C(14) 0.0299(14) 0.0398(15) 0.0416(18) 0.0050(12) -0.0104(13) -0.0011(13)
C(15) 0.0331(16) 0.082(2) 0.055(2) -0.0065(15) -0.0150(15) 0.0243(19)
C(16) 0.075(2) 0.101(2) 0.043(2) 0.003(2) -0.018(2) -0.020(2)
C(17) 0.0337(16) 0.105(2) 0.063(2) -0.0050(18) -0.0152(17) 0.025(2)

loop_
_atom_type_symbol
_atom_type_description
_atom_type_scat_dispersion_real
_atom_type_scat_dispersion_imag
_atom_type_scat_source
C C 0.003 0.002
;
International Tables for Crystallography
(1992, Vol. C, Tables 4.2.6.8 and 6.1.1.4)
;
H H 0.000 0.000
;
International Tables for Crystallography
(1992, Vol. C, Table 6.1.1.4)
;
O O 0.011 0.006
;
International Tables for Crystallography
(1992, Vol. C, Tables 4.2.6.8 and 6.1.1.4)
;
N N 0.006 0.003
;
International Tables for Crystallography
(1992, Vol. C, Tables 4.2.6.8 and 6.1.1.4)
;
Pd Pd -0.999 1.007
;
International Tables for Crystallography
(1992, Vol. C, Tables 4.2.6.8 and 6.1.1.4)
;

loop_
_geom_angle_atom_site_label_1
_geom_angle_atom_site_label_2
_geom_angle_atom_site_label_3
_geom_angle
_geom_angle_publ_flag
_geom_angle_site_symmetry_1
_geom_angle_site_symmetry_2
_geom_angle_site_symmetry_3
O(2) Pd(1) O(2) 81.41(6) yes . . 7_656
O(2) Pd(1) N(3) 92.04(7) yes . . .
O(2) Pd(1) N(3) 170.52(7) yes . . 7_656
O(2) Pd(1) N(3) 170.52(7) yes 7_656 . .
O(2) Pd(1) N(3) 92.04(7) yes 7_656 . 7_656
N(3) Pd(1) N(3) 95.24(7) yes . . 7_656
Pd(1) O(2) C(1) 126.98(13) yes . . .
Pd(1) N(3) C(7) 122.58(15) yes . . .
Pd(1) N(3) C(8) 122.84(16) yes . . .
C(7) N(3) C(8) 114.5(2) yes . . .
O(2) C(1) C(2) 120.0(2) yes . . .
O(2) C(1) C(6) 122.6(2) yes . . .
C(2) C(1) C(6) 117.4(2) yes . . .
C(1) C(2) C(3) 118.2(2) yes . . .
C(1) C(2) C(10) 119.8(2) yes . . .
C(3) C(2) C(10) 122.0(2) yes . . .
C(2) C(3) C(4) 124.8(2) yes . . .
C(3) C(4) C(5) 116.7(2) yes . . .
C(3) C(4) C(14) 121.1(2) yes . . .
C(5) C(4) C(14) 122.3(2) yes . . .
C(4) C(5) C(6) 121.3(2) yes . . .
C(1) C(6) C(5) 121.4(2) yes . . .
C(1) C(6) C(7) 123.1(2) yes . . .
C(5) C(6) C(7) 115.5(2) yes . . .
N(3) C(7) C(6) 129.6(2) yes . . .
N(3) C(8) C(9) 108.9(2) yes . . .
N(3) C(8) C(9) 116.8(2) yes . . 7_656
C(9) C(8) C(9) 53.7(2) yes . . 7_656
C(8) C(9) C(8) 115.9(3) yes . . 7_656
C(8) C(9) C(9) 65.6(3) yes . . 7_656
C(8) C(9) C(9) 60.6(3) yes 7_656 . 7_656
C(2) C(10) C(11) 110.1(2) yes . . .
C(2) C(10) C(12) 110.6(2) yes . . .
C(2) C(10) C(13) 111.6(2) yes . . .
C(11) C(10) C(12) 109.9(2) yes . . .
C(11) C(10) C(13) 106.57(19) yes . . .
C(12) C(10) C(13) 107.9(2) yes . . .
C(4) C(14) C(15) 112.6(2) yes . . .
C(4) C(14) C(16) 108.8(2) yes . . .
C(4) C(14) C(17) 109.7(2) yes . . .
C(15) C(14) C(16) 107.3(2) yes . . .
C(15) C(14) C(17) 108.9(2) yes . . .
C(16) C(14) C(17) 109.5(2) yes . . .
C(2) C(3) H(1) 117.5 no . . .
C(4) C(3) H(1) 117.7 no . . .
C(4) C(5) H(2) 119.2 no . . .
C(6) C(5) H(2) 119.5 no . . .
N(3) C(7) H(3) 115.0 no . . .
C(6) C(7) H(3) 115.4 no . . .
N(3) C(8) H(4) 110.0 no . . .
N(3) C(8) H(5) 109.5 no . . .
C(9) C(8) H(4) 109.4 no . . .
C(9) C(8) H(5) 109.6 no . . .
C(9) C(8) H(4) 133.2 no 7_656 . .
C(9) C(8) H(5) 56.6 no 7_656 . .
H(4) C(8) H(5) 109.5 no . . .
C(8) C(9) H(5) 147.9 no . . 7_656
C(8) C(9) H(5) 38.7 no 7_656 . 7_656
C(9) C(9) H(5) 98.7 no 7_656 . 7_656
C(10) C(11) H(6) 109.4 no . . .
C(10) C(11) H(7) 110.1 no . . .
C(10) C(11) H(8) 108.9 no . . .
H(6) C(11) H(7) 109.5 no . . .
H(6) C(11) H(8) 109.5 no . . .
H(7) C(11) H(8) 109.5 no . . .
C(10) C(12) H(9) 109.7 no . . .
C(10) C(12) H(10) 109.4 no . . .
C(10) C(12) H(11) 109.3 no . . .
H(9) C(12) H(10) 109.5 no . . .
H(9) C(12) H(11) 109.5 no . . .
H(10) C(12) H(11) 109.5 no . . .
C(10) C(13) H(12) 109.3 no . . .
C(10) C(13) H(13) 109.3 no . . .
C(10) C(13) H(14) 109.8 no . . .
H(12) C(13) H(13) 109.5 no . . .
H(12) C(13) H(14) 109.5 no . . .
H(13) C(13) H(14) 109.5 no . . .
C(14) C(15) H(15) 109.4 no . . .
C(14) C(15) H(16) 109.7 no . . .
C(14) C(15) H(17) 109.3 no . . .
H(15) C(15) H(16) 109.5 no . . .
H(15) C(15) H(17) 109.5 no . . .
H(16) C(15) H(17) 109.5 no . . .
C(14) C(16) H(18) 109.5 no . . .
C(14) C(16) H(19) 109.9 no . . .
C(14) C(16) H(20) 109.0 no . . .
H(18) C(16) H(19) 109.5 no . . .
H(18) C(16) H(20) 109.5 no . . .
H(19) C(16) H(20) 109.5 no . . .
C(14) C(17) H(21) 109.2 no . . .
C(14) C(17) H(22) 109.8 no . . .
C(14) C(17) H(23) 109.4 no . . .
H(21) C(17) H(22) 109.5 no . . .
H(21) C(17) H(23) 109.5 no . . .
H(22) C(17) H(23) 109.5 no . . .
C(8) H(5) C(9) 84.7 no . . 7_656

loop_
_geom_bond_atom_site_label_1
_geom_bond_atom_site_label_2
_geom_bond_distance
_geom_bond_publ_flag
_geom_bond_site_symmetry_1
_geom_bond_site_symmetry_2
Pd(1) O(2) 1.9985(15) yes . .
Pd(1) O(2) 1.9985(15) yes . 7_656
Pd(1) N(3) 1.9992(19) yes . .
Pd(1) N(3) 1.9992(19) yes . 7_656
O(2) C(1) 1.315(2) yes . .
N(3) C(7) 1.290(3) yes . .
N(3) C(8) 1.484(2) yes . .
C(1) C(2) 1.441(3) yes . .
C(1) C(6) 1.411(3) yes . .
C(2) C(3) 1.380(3) yes . .
C(2) C(10) 1.539(3) yes . .
C(3) C(4) 1.409(3) yes . .
C(4) C(5) 1.374(3) yes . .
C(4) C(14) 1.527(3) yes . .
C(5) C(6) 1.416(3) yes . .
C(6) C(7) 1.434(3) yes . .
C(8) C(9) 1.448(5) yes . .
C(8) C(9) 1.514(5) yes . 7_656
C(9) C(9) 1.340(7) yes . 7_656
C(10) C(11) 1.545(3) yes . .
C(10) C(12) 1.522(3) yes . .
C(10) C(13) 1.538(3) yes . .
C(14) C(15) 1.517(4) yes . .
C(14) C(16) 1.534(4) yes . .
C(14) C(17) 1.508(4) yes . .
C(3) H(1) 0.950 no . .
C(5) H(2) 0.950 no . .
C(7) H(3) 0.950 no . .
C(8) H(4) 0.950 no . .
C(8) H(5) 0.950 no . .
C(9) H(5) 1.270 no . 7_656
C(11) H(6) 0.950 no . .
C(11) H(7) 0.950 no . .
C(11) H(8) 0.950 no . .
C(12) H(9) 0.950 no . .
C(12) H(10) 0.950 no . .
C(12) H(11) 0.950 no . .
C(13) H(12) 0.950 no . .
C(13) H(13) 0.950 no . .
C(13) H(14) 0.950 no . .
C(15) H(15) 0.950 no . .
C(15) H(16) 0.950 no . .
C(15) H(17) 0.950 no . .
C(16) H(18) 0.950 no . .
C(16) H(19) 0.950 no . .
C(16) H(20) 0.950 no . .
C(17) H(21) 0.950 no . .
C(17) H(22) 0.950 no . .
C(17) H(23) 0.950 no . .

loop_
_geom_contact_atom_site_label_1
_geom_contact_atom_site_label_2
_geom_contact_distance
_geom_contact_publ_flag
_geom_contact_site_symmetry_1
_geom_contact_site_symmetry_2
Pd(1) C(1) 2.981(2) ? . .
Pd(1) C(1) 2.981(2) ? . 7_656
Pd(1) C(6) 3.342(2) ? . .
Pd(1) C(6) 3.342(2) ? . 7_656
Pd(1) C(7) 2.905(2) ? . .
Pd(1) C(7) 3.469(2) ? . 3_554
Pd(1) C(7) 3.469(2) ? . 5_657
Pd(1) C(7) 2.905(2) ? . 7_656
Pd(1) C(8) 3.069(2) ? . .
Pd(1) C(8) 3.069(2) ? . 7_656
Pd(1) C(9) 3.281(4) ? . .
Pd(1) C(9) 3.281(4) ? . 7_656
O(2) O(2) 2.607(2) ? . 7_656
O(2) N(3) 2.877(2) ? . .
O(2) N(3) 3.576(2) ? . 5_657
O(2) C(2) 2.387(2) ? . .
O(2) C(6) 2.391(3) ? . .
O(2) C(7) 2.911(2) ? . .
O(2) C(7) 3.516(3) ? . 5_657
O(2) C(8) 3.535(3) ? . 5_657
O(2) C(10) 2.871(2) ? . .
O(2) C(11) 3.045(2) ? . .
O(2) C(12) 2.942(3) ? . .
N(3) O(2) 2.877(2) ? . .
N(3) O(2) 3.576(2) ? . 5_657
N(3) N(3) 2.954(2) ? . 7_656
N(3) C(1) 3.035(2) ? . .
N(3) C(6) 2.466(3) ? . .
N(3) C(8) 3.087(3) ? . 7_656
N(3) C(9) 2.386(5) ? . .
N(3) C(9) 2.553(5) ? . 7_656
C(1) Pd(1) 2.981(2) ? . .
C(1) N(3) 3.035(2) ? . .
C(1) C(3) 2.420(3) ? . .
C(1) C(4) 2.867(3) ? . .
C(1) C(5) 2.465(3) ? . .
C(1) C(7) 2.501(3) ? . .
C(1) C(8) 3.571(3) ? . 5_657
C(1) C(10) 2.578(3) ? . .
C(1) C(11) 3.161(3) ? . .
C(1) C(12) 3.055(3) ? . .
C(2) O(2) 2.387(2) ? . .
C(2) C(4) 2.471(3) ? . .
C(2) C(5) 2.815(3) ? . .
C(2) C(6) 2.437(3) ? . .
C(2) C(11) 2.528(3) ? . .
C(2) C(12) 2.517(3) ? . .
C(2) C(13) 2.545(3) ? . .
C(3) C(1) 2.420(3) ? . .
C(3) C(5) 2.369(3) ? . .
C(3) C(6) 2.744(3) ? . .
C(3) C(10) 2.554(3) ? . .
C(3) C(11) 3.563(3) ? . .
C(3) C(13) 2.851(3) ? . .
C(3) C(14) 2.557(3) ? . .
C(3) C(16) 3.092(4) ? . .
C(3) C(17) 3.031(3) ? . .
C(4) C(1) 2.867(3) ? . .
C(4) C(2) 2.471(3) ? . .
C(4) C(6) 2.433(3) ? . .
C(4) C(15) 2.532(4) ? . .
C(4) C(16) 2.489(4) ? . .
C(4) C(17) 2.482(3) ? . .
C(5) C(1) 2.465(3) ? . .
C(5) C(2) 2.815(3) ? . .
C(5) C(3) 2.369(3) ? . .
C(5) C(7) 2.411(3) ? . .
C(5) C(14) 2.542(3) ? . .
C(5) C(15) 2.852(4) ? . .
C(5) C(16) 3.550(4) ? . .
C(5) C(17) 3.580(3) ? . .
C(6) Pd(1) 3.342(2) ? . .
C(6) O(2) 2.391(3) ? . .
C(6) N(3) 2.466(3) ? . .
C(6) C(2) 2.437(3) ? . .
C(6) C(3) 2.744(3) ? . .
C(6) C(4) 2.433(3) ? . .
C(7) Pd(1) 2.905(2) ? . .
C(7) Pd(1) 3.469(2) ? . 3_555
C(7) O(2) 2.911(2) ? . .
C(7) O(2) 3.516(3) ? . 5_657
C(7) C(1) 2.501(3) ? . .
C(7) C(5) 2.411(3) ? . .
C(7) C(8) 2.335(3) ? . .
C(7) C(9) 3.435(5) ? . .
C(8) Pd(1) 3.069(2) ? . .
C(8) O(2) 3.535(3) ? . 5_657
C(8) N(3) 3.087(3) ? . 7_656
C(8) C(1) 3.571(3) ? . 5_657
C(8) C(7) 2.335(3) ? . .
C(8) C(8) 2.511(4) ? . 7_656
C(9) Pd(1) 3.281(4) ? . .
C(9) N(3) 2.386(5) ? . .
C(9) N(3) 2.553(5) ? . 7_656
C(9) C(7) 3.435(5) ? . .
C(10) O(2) 2.871(2) ? . .
C(10) C(1) 2.578(3) ? . .
C(10) C(3) 2.554(3) ? . .
C(11) O(2) 3.045(2) ? . .
C(11) C(1) 3.161(3) ? . .
C(11) C(2) 2.528(3) ? . .
C(11) C(3) 3.563(3) ? . .
C(11) C(12) 2.510(3) ? . .
C(11) C(13) 2.471(3) ? . .
C(12) O(2) 2.942(3) ? . .
C(12) C(1) 3.055(3) ? . .
C(12) C(2) 2.517(3) ? . .
C(12) C(11) 2.510(3) ? . .
C(12) C(13) 2.473(3) ? . .
C(13) C(2) 2.545(3) ? . .
C(13) C(3) 2.851(3) ? . .
C(13) C(11) 2.471(3) ? . .
C(13) C(12) 2.473(3) ? . .
C(14) C(3) 2.557(3) ? . .
C(14) C(5) 2.542(3) ? . .
C(15) C(4) 2.532(4) ? . .
C(15) C(5) 2.852(4) ? . .
C(15) C(16) 2.458(5) ? . .
C(15) C(17) 2.460(4) ? . .
C(16) C(3) 3.092(4) ? . .
C(16) C(4) 2.489(4) ? . .
C(16) C(5) 3.550(4) ? . .
C(16) C(15) 2.458(5) ? . .
C(16) C(17) 2.485(4) ? . .
C(17) C(3) 3.031(3) ? . .
C(17) C(4) 2.482(3) ? . .
C(17) C(5) 3.580(3) ? . .
C(17) C(15) 2.460(4) ? . .
C(17) C(16) 2.485(4) ? . .
Pd(1) H(3) 3.302 ? . 3_554
Pd(1) H(3) 3.302 ? . 5_657
Pd(1) H(5) 3.327 ? . .
Pd(1) H(5) 3.327 ? . 7_656
Pd(1) H(11) 3.590 ? . .
Pd(1) H(11) 3.590 ? . 7_656
O(2) H(3) 3.403 ? . 3_554
O(2) H(3) 3.259 ? . 5_657
O(2) H(5) 2.947 ? . 5_657
O(2) H(6) 2.656 ? . .
O(2) H(6) 3.516 ? . 7_656
O(2) H(8) 3.134 ? . .
O(2) H(10) 3.365 ? . .
O(2) H(11) 2.300 ? . .
O(2) H(11) 3.473 ? . 7_656
N(3) H(3) 1.898 ? . .
N(3) H(4) 2.017 ? . .
N(3) H(5) 2.011 ? . .
N(3) H(5) 3.177 ? . 7_656
N(3) H(20) 3.524 ? . 3_554
C(1) H(1) 3.272 ? . .
C(1) H(2) 3.313 ? . .
C(1) H(2) 3.566 ? . 3_554
C(1) H(3) 3.311 ? . .
C(1) H(5) 2.790 ? . 5_657
C(1) H(6) 3.168 ? . .
C(1) H(8) 3.077 ? . .
C(1) H(11) 2.584 ? . .
C(1) H(15) 3.582 ? . 3_554
C(2) H(1) 2.004 ? . .
C(2) H(5) 3.069 ? . 5_657
C(2) H(6) 2.936 ? . .
C(2) H(7) 3.296 ? . .
C(2) H(8) 2.512 ? . .
C(2) H(9) 2.924 ? . .
C(2) H(10) 3.283 ? . .
C(2) H(11) 2.509 ? . .
C(2) H(12) 2.947 ? . .
C(2) H(13) 3.307 ? . .
C(2) H(14) 2.556 ? . .
C(3) H(2) 3.235 ? . .
C(3) H(8) 3.359 ? . .
C(3) H(12) 3.107 ? . .
C(3) H(14) 2.456 ? . .
C(3) H(18) 3.103 ? . .
C(3) H(20) 2.988 ? . .
C(3) H(21) 3.590 ? . .
C(3) H(23) 2.565 ? . .
C(4) H(1) 2.033 ? . .
C(4) H(2) 2.016 ? . .
C(4) H(15) 2.940 ? . .
C(4) H(15) 3.257 ? . 3_554
C(4) H(16) 3.292 ? . .
C(4) H(17) 2.537 ? . .
C(4) H(18) 2.894 ? . .
C(4) H(19) 3.262 ? . .
C(4) H(20) 2.469 ? . .
C(4) H(21) 2.883 ? . .
C(4) H(22) 3.255 ? . .
C(4) H(23) 2.471 ? . .
C(5) H(1) 3.220 ? . .
C(5) H(3) 2.496 ? . .
C(5) H(15) 3.135 ? . .
C(5) H(15) 2.945 ? . 3_554
C(5) H(17) 2.437 ? . .
C(5) H(20) 3.351 ? . .
C(6) H(2) 2.058 ? . .
C(6) H(3) 2.032 ? . .
C(6) H(5) 3.303 ? . 5_657
C(6) H(15) 3.076 ? . 3_554
C(7) H(2) 2.548 ? . .
C(7) H(4) 2.379 ? . .
C(7) H(5) 2.848 ? . .
C(7) H(11) 3.281 ? . 3_555
C(7) H(15) 3.517 ? . 3_554
C(7) H(20) 3.260 ? . 3_554
C(8) H(3) 2.363 ? . .
C(8) H(4) 3.301 ? . 7_656
C(8) H(5) 2.613 ? . 7_656
C(8) H(7) 3.226 ? . 1_545
C(8) H(8) 2.946 ? . 5_657
C(8) H(20) 3.474 ? . 3_554
C(9) H(4) 1.979 ? . .
C(9) H(4) 2.272 ? . 7_656
C(9) H(5) 1.981 ? . .
C(9) H(7) 3.283 ? . 1_545
C(9) H(7) 3.478 ? . 7_646
C(9) H(8) 2.833 ? . 3_554
C(10) H(1) 2.674 ? . .
C(10) H(6) 2.065 ? . .
C(10) H(7) 2.073 ? . .
C(10) H(8) 2.059 ? . .
C(10) H(9) 2.048 ? . .
C(10) H(10) 2.045 ? . .
C(10) H(11) 2.043 ? . .
C(10) H(12) 2.057 ? . .
C(10) H(13) 2.057 ? . .
C(10) H(14) 2.063 ? . .
C(11) H(4) 3.565 ? . 5_657
C(11) H(5) 3.018 ? . 5_657
C(11) H(6) 3.002 ? . 7_656
C(11) H(7) 3.378 ? . 5_667
C(11) H(8) 3.304 ? . 5_667
C(11) H(9) 3.275 ? . .
C(11) H(10) 2.490 ? . .
C(11) H(10) 3.277 ? . 7_656
C(11) H(11) 2.926 ? . .
C(11) H(12) 2.442 ? . .
C(11) H(13) 2.865 ? . .
C(11) H(14) 3.255 ? . .
C(12) H(3) 3.122 ? . 3_554
C(12) H(4) 3.448 ? . 3_554
C(12) H(6) 2.515 ? . .
C(12) H(6) 3.192 ? . 7_656
C(12) H(7) 2.912 ? . .
C(12) H(8) 3.276 ? . .
C(12) H(12) 3.239 ? . .
C(12) H(12) 3.218 ? . 3_564
C(12) H(13) 2.450 ? . .
C(12) H(14) 2.893 ? . .
C(13) H(1) 2.425 ? . .
C(13) H(6) 3.242 ? . .
C(13) H(7) 2.445 ? . .
C(13) H(8) 2.885 ? . .
C(13) H(9) 2.467 ? . .
C(13) H(10) 2.859 ? . .
C(13) H(11) 3.255 ? . .
C(13) H(16) 3.471 ? . 4_654
C(13) H(18) 3.413 ? . 3_564
C(14) H(1) 2.680 ? . .
C(14) H(2) 2.693 ? . .
C(14) H(15) 2.039 ? . .
C(14) H(16) 2.044 ? . .
C(14) H(17) 2.039 ? . .
C(14) H(18) 2.057 ? . .
C(14) H(19) 2.061 ? . .
C(14) H(20) 2.050 ? . .
C(14) H(21) 2.029 ? . .
C(14) H(22) 2.037 ? . .
C(14) H(23) 2.032 ? . .
C(15) H(2) 2.462 ? . .
C(15) H(18) 3.226 ? . .
C(15) H(18) 3.520 ? . 2_645
C(15) H(19) 2.437 ? . .
C(15) H(20) 2.875 ? . .
C(15) H(21) 2.462 ? . .
C(15) H(22) 2.842 ? . .
C(15) H(23) 3.244 ? . .
C(16) H(1) 2.947 ? . .
C(16) H(13) 3.330 ? . 3_565
C(16) H(15) 2.429 ? . .
C(16) H(16) 2.870 ? . .
C(16) H(17) 3.231 ? . .
C(16) H(21) 3.256 ? . .
C(16) H(22) 2.482 ? . .
C(16) H(23) 2.885 ? . .
C(16) H(23) 3.242 ? . 4_655
C(17) H(1) 2.835 ? . .
C(17) H(9) 3.325 ? . 4_655
C(17) H(15) 3.223 ? . .
C(17) H(16) 2.447 ? . .
C(17) H(17) 2.884 ? . .
C(17) H(18) 2.484 ? . .
C(17) H(19) 2.899 ? . .
C(17) H(19) 3.130 ? . 4_654
C(17) H(20) 3.247 ? . .
H(1) C(1) 3.272 ? . .
H(1) C(2) 2.004 ? . .
H(1) C(4) 2.033 ? . .
H(1) C(5) 3.220 ? . .
H(1) C(10) 2.674 ? . .
H(1) C(13) 2.425 ? . .
H(1) C(14) 2.680 ? . .
H(1) C(16) 2.947 ? . .
H(1) C(17) 2.835 ? . .
H(1) H(8) 3.554 ? . .
H(1) H(12) 2.586 ? . .
H(1) H(13) 3.299 ? . .
H(1) H(13) 3.520 ? . 3_565
H(1) H(14) 1.863 ? . .
H(1) H(18) 2.670 ? . .
H(1) H(20) 2.991 ? . .
H(1) H(21) 3.546 ? . .
H(1) H(22) 3.359 ? . .
H(1) H(23) 2.220 ? . .
H(2) C(1) 3.313 ? . .
H(2) C(1) 3.566 ? . 3_555
H(2) C(3) 3.235 ? . .
H(2) C(4) 2.016 ? . .
H(2) C(6) 2.058 ? . .
H(2) C(7) 2.548 ? . .
H(2) C(14) 2.693 ? . .
H(2) C(15) 2.462 ? . .
H(2) H(3) 2.265 ? . .
H(2) H(11) 2.978 ? . 3_555
H(2) H(15) 2.660 ? . .
H(2) H(15) 3.220 ? . 3_554
H(2) H(16) 3.321 ? . .
H(2) H(17) 1.863 ? . .
H(2) H(19) 3.589 ? . 3_554
H(2) H(20) 3.592 ? . .
H(3) Pd(1) 3.302 ? . 3_555
H(3) O(2) 3.403 ? . 3_555
H(3) O(2) 3.259 ? . 5_657
H(3) N(3) 1.898 ? . .
H(3) C(1) 3.311 ? . .
H(3) C(5) 2.496 ? . .
H(3) C(6) 2.032 ? . .
H(3) C(8) 2.363 ? . .
H(3) C(12) 3.122 ? . 3_555
H(3) H(2) 2.265 ? . .
H(3) H(4) 2.059 ? . .
H(3) H(5) 2.816 ? . .
H(3) H(9) 3.312 ? . 3_555
H(3) H(10) 3.318 ? . 3_555
H(3) H(11) 2.344 ? . 3_555
H(3) H(20) 3.093 ? . 3_554
H(4) N(3) 2.017 ? . .
H(4) C(7) 2.379 ? . .
H(4) C(8) 3.301 ? . 7_656
H(4) C(9) 1.979 ? . .
H(4) C(9) 2.272 ? . 7_656
H(4) C(11) 3.565 ? . 5_657
H(4) C(12) 3.448 ? . 3_555
H(4) H(3) 2.059 ? . .
H(4) H(5) 1.551 ? . .
H(4) H(5) 3.238 ? . 7_656
H(4) H(6) 3.368 ? . 5_657
H(4) H(7) 2.667 ? . 1_545
H(4) H(8) 2.891 ? . 5_657
H(4) H(10) 3.072 ? . 3_555
H(4) H(11) 3.114 ? . 3_555
H(4) H(12) 3.372 ? . 1_545
H(4) H(20) 2.947 ? . 3_554
H(5) Pd(1) 3.327 ? . .
H(5) O(2) 2.947 ? . 5_657
H(5) N(3) 2.011 ? . .
H(5) N(3) 3.177 ? . 7_656
H(5) C(1) 2.790 ? . 5_657
H(5) C(2) 3.069 ? . 5_657
H(5) C(6) 3.303 ? . 5_657
H(5) C(7) 2.848 ? . .
H(5) C(8) 2.613 ? . 7_656
H(5) C(9) 1.981 ? . .
H(5) C(11) 3.018 ? . 5_657
H(5) H(3) 2.816 ? . .
H(5) H(4) 1.551 ? . .
H(5) H(4) 3.238 ? . 7_656
H(5) H(5) 3.007 ? . 7_656
H(5) H(6) 3.110 ? . 5_657
H(5) H(7) 3.325 ? . 1_545
H(5) H(8) 2.237 ? . 5_657
H(6) O(2) 2.656 ? . .
H(6) O(2) 3.516 ? . 7_656
H(6) C(1) 3.168 ? . .
H(6) C(2) 2.936 ? . .
H(6) C(10) 2.065 ? . .
H(6) C(11) 3.002 ? . 7_656
H(6) C(12) 2.515 ? . .
H(6) C(12) 3.192 ? . 7_656
H(6) C(13) 3.242 ? . .
H(6) H(4) 3.368 ? . 5_657
H(6) H(5) 3.110 ? . 5_657
H(6) H(6) 2.143 ? . 7_656
H(6) H(7) 1.551 ? . .
H(6) H(7) 3.487 ? . 5_667
H(6) H(7) 3.199 ? . 7_656
H(6) H(8) 1.551 ? . .
H(6) H(8) 3.416 ? . 5_667
H(6) H(9) 3.413 ? . .
H(6) H(10) 2.315 ? . .
H(6) H(10) 2.521 ? . 7_656
H(6) H(11) 2.718 ? . .
H(6) H(11) 3.173 ? . 7_656
H(6) H(12) 3.344 ? . .
H(6) H(13) 3.505 ? . .
H(7) C(2) 3.296 ? . .
H(7) C(8) 3.226 ? . 1_565
H(7) C(9) 3.283 ? . 1_565
H(7) C(9) 3.478 ? . 7_666
H(7) C(10) 2.073 ? . .
H(7) C(11) 3.378 ? . 5_667
H(7) C(12) 2.912 ? . .
H(7) C(13) 2.445 ? . .
H(7) H(4) 2.667 ? . 1_565
H(7) H(5) 3.325 ? . 1_565
H(7) H(6) 1.551 ? . .
H(7) H(6) 3.487 ? . 5_667
H(7) H(6) 3.199 ? . 7_656
H(7) H(7) 3.302 ? . 5_667
H(7) H(8) 1.551 ? . .
H(7) H(8) 2.829 ? . 5_667
H(7) H(9) 3.550 ? . .
H(7) H(10) 2.681 ? . .
H(7) H(10) 3.186 ? . 3_565
H(7) H(10) 3.494 ? . 7_656
H(7) H(11) 3.524 ? . .
H(7) H(12) 2.232 ? . .
H(7) H(13) 2.627 ? . .
H(7) H(14) 3.353 ? . .
H(8) O(2) 3.134 ? . .
H(8) C(1) 3.077 ? . .
H(8) C(2) 2.512 ? . .
H(8) C(3) 3.359 ? . .
H(8) C(8) 2.946 ? . 5_657
H(8) C(9) 2.833 ? . 3_555
H(8) C(10) 2.059 ? . .
H(8) C(11) 3.304 ? . 5_667
H(8) C(12) 3.276 ? . .
H(8) C(13) 2.885 ? . .
H(8) H(1) 3.554 ? . .
H(8) H(4) 2.891 ? . 5_657
H(8) H(5) 2.237 ? . 5_657
H(8) H(6) 1.551 ? . .
H(8) H(6) 3.416 ? . 5_667
H(8) H(7) 1.551 ? . .
H(8) H(7) 2.829 ? . 5_667
H(8) H(8) 3.150 ? . 5_667
H(8) H(10) 3.391 ? . .
H(8) H(10) 3.217 ? . 3_565
H(8) H(10) 3.394 ? . 7_656
H(8) H(11) 3.571 ? . .
H(8) H(12) 2.644 ? . .
H(8) H(13) 3.478 ? . .
H(8) H(14) 3.542 ? . .
H(9) C(2) 2.924 ? . .
H(9) C(10) 2.048 ? . .
H(9) C(11) 3.275 ? . .
H(9) C(13) 2.467 ? . .
H(9) C(17) 3.325 ? . 4_654
H(9) H(3) 3.312 ? . 3_554
H(9) H(6) 3.413 ? . .
H(9) H(7) 3.550 ? . .
H(9) H(10) 1.552 ? . .
H(9) H(11) 1.551 ? . .
H(9) H(12) 3.369 ? . .
H(9) H(12) 2.803 ? . 3_564
H(9) H(13) 2.271 ? . .
H(9) H(14) 2.665 ? . .
H(9) H(21) 3.025 ? . 4_654
H(9) H(22) 2.786 ? . 4_654
H(10) O(2) 3.365 ? . .
H(10) C(2) 3.283 ? . .
H(10) C(10) 2.045 ? . .
H(10) C(11) 2.490 ? . .
H(10) C(11) 3.277 ? . 7_656
H(10) C(13) 2.859 ? . .
H(10) H(3) 3.318 ? . 3_554
H(10) H(4) 3.072 ? . 3_554
H(10) H(6) 2.315 ? . .
H(10) H(6) 2.521 ? . 7_656
H(10) H(7) 2.681 ? . .
H(10) H(7) 3.186 ? . 3_564
H(10) H(7) 3.494 ? . 7_656
H(10) H(8) 3.391 ? . .
H(10) H(8) 3.217 ? . 3_564
H(10) H(8) 3.394 ? . 7_656
H(10) H(9) 1.552 ? . .
H(10) H(11) 1.551 ? . .
H(10) H(12) 3.497 ? . .
H(10) H(12) 2.765 ? . 3_564
H(10) H(13) 2.614 ? . .
H(10) H(14) 3.475 ? . .
H(11) Pd(1) 3.590 ? . .
H(11) O(2) 2.300 ? . .
H(11) O(2) 3.473 ? . 7_656
H(11) C(1) 2.584 ? . .
H(11) C(2) 2.509 ? . .
H(11) C(7) 3.281 ? . 3_554
H(11) C(10) 2.043 ? . .
H(11) C(11) 2.926 ? . .
H(11) C(13) 3.255 ? . .
H(11) H(2) 2.978 ? . 3_554
H(11) H(3) 2.344 ? . 3_554
H(11) H(4) 3.114 ? . 3_554
H(11) H(6) 2.718 ? . .
H(11) H(6) 3.173 ? . 7_656
H(11) H(7) 3.524 ? . .
H(11) H(8) 3.571 ? . .
H(11) H(9) 1.551 ? . .
H(11) H(10) 1.551 ? . .
H(11) H(13) 3.360 ? . .
H(11) H(14) 3.559 ? . .
H(12) C(2) 2.947 ? . .
H(12) C(3) 3.107 ? . .
H(12) C(10) 2.057 ? . .
H(12) C(11) 2.442 ? . .
H(12) C(12) 3.239 ? . .
H(12) C(12) 3.218 ? . 3_565
H(12) H(1) 2.586 ? . .
H(12) H(4) 3.372 ? . 1_565
H(12) H(6) 3.344 ? . .
H(12) H(7) 2.232 ? . .
H(12) H(8) 2.644 ? . .
H(12) H(9) 3.369 ? . .
H(12) H(9) 2.803 ? . 3_565
H(12) H(10) 3.497 ? . .
H(12) H(10) 2.765 ? . 3_565
H(12) H(13) 1.551 ? . .
H(12) H(13) 3.581 ? . 3_565
H(12) H(14) 1.551 ? . .
H(12) H(18) 3.474 ? . 3_564
H(12) H(20) 3.422 ? . 3_564
H(12) H(21) 3.505 ? . 2_655
H(13) C(2) 3.307 ? . .
H(13) C(10) 2.057 ? . .
H(13) C(11) 2.865 ? . .
H(13) C(12) 2.450 ? . .
H(13) C(16) 3.330 ? . 3_564
H(13) H(1) 3.299 ? . .
H(13) H(1) 3.520 ? . 3_564
H(13) H(6) 3.505 ? . .
H(13) H(7) 2.627 ? . .
H(13) H(8) 3.478 ? . .
H(13) H(9) 2.271 ? . .
H(13) H(10) 2.614 ? . .
H(13) H(11) 3.360 ? . .
H(13) H(12) 1.551 ? . .
H(13) H(12) 3.581 ? . 3_564
H(13) H(14) 1.551 ? . .
H(13) H(16) 3.196 ? . 4_654
H(13) H(18) 2.755 ? . 3_564
H(13) H(20) 3.043 ? . 3_564
H(14) C(2) 2.556 ? . .
H(14) C(3) 2.456 ? . .
H(14) C(10) 2.063 ? . .
H(14) C(11) 3.255 ? . .
H(14) C(12) 2.893 ? . .
H(14) H(1) 1.863 ? . .
H(14) H(7) 3.353 ? . .
H(14) H(8) 3.542 ? . .
H(14) H(9) 2.665 ? . .
H(14) H(10) 3.475 ? . .
H(14) H(11) 3.559 ? . .
H(14) H(12) 1.551 ? . .
H(14) H(13) 1.551 ? . .
H(14) H(16) 2.876 ? . 4_654
H(14) H(18) 3.521 ? . 3_564
H(14) H(21) 3.416 ? . 2_655
H(14) H(22) 3.154 ? . 4_654
H(14) H(23) 3.320 ? . .
H(15) C(1) 3.582 ? . 3_555
H(15) C(4) 2.940 ? . .
H(15) C(4) 3.257 ? . 3_555
H(15) C(5) 3.135 ? . .
H(15) C(5) 2.945 ? . 3_555
H(15) C(6) 3.076 ? . 3_555
H(15) C(7) 3.517 ? . 3_555
H(15) C(14) 2.039 ? . .
H(15) C(16) 2.429 ? . .
H(15) C(17) 3.223 ? . .
H(15) H(2) 2.660 ? . .
H(15) H(2) 3.220 ? . 3_555
H(15) H(16) 1.551 ? . .
H(15) H(17) 1.551 ? . .
H(15) H(18) 3.328 ? . .
H(15) H(19) 2.214 ? . .
H(15) H(20) 2.640 ? . .
H(15) H(21) 3.362 ? . .
H(15) H(21) 3.543 ? . 3_555
H(15) H(22) 3.476 ? . .
H(16) C(4) 3.292 ? . .
H(16) C(13) 3.471 ? . 4_655
H(16) C(14) 2.044 ? . .
H(16) C(16) 2.870 ? . .
H(16) C(17) 2.447 ? . .
H(16) H(2) 3.321 ? . .
H(16) H(13) 3.196 ? . 4_655
H(16) H(14) 2.876 ? . 4_655
H(16) H(15) 1.551 ? . .
H(16) H(17) 1.552 ? . .
H(16) H(18) 3.505 ? . .
H(16) H(18) 2.833 ? . 2_645
H(16) H(19) 2.642 ? . .
H(16) H(20) 3.487 ? . .
H(16) H(21) 2.275 ? . .
H(16) H(21) 3.459 ? . 3_555
H(16) H(22) 2.604 ? . .
H(16) H(22) 3.516 ? . 2_645
H(16) H(23) 3.358 ? . .
H(17) C(4) 2.537 ? . .
H(17) C(5) 2.437 ? . .
H(17) C(14) 2.039 ? . .
H(17) C(16) 3.231 ? . .
H(17) C(17) 2.884 ? . .
H(17) H(2) 1.863 ? . .
H(17) H(15) 1.551 ? . .
H(17) H(16) 1.552 ? . .
H(17) H(18) 3.404 ? . 2_645
H(17) H(19) 3.339 ? . .
H(17) H(20) 3.516 ? . .
H(17) H(21) 2.662 ? . .
H(17) H(22) 3.463 ? . .
H(17) H(22) 2.973 ? . 2_645
H(17) H(23) 3.552 ? . .
H(17) H(23) 3.483 ? . 2_645
H(18) C(3) 3.103 ? . .
H(18) C(4) 2.894 ? . .
H(18) C(13) 3.413 ? . 3_565
H(18) C(14) 2.057 ? . .
H(18) C(15) 3.226 ? . .
H(18) C(15) 3.520 ? . 2_655
H(18) C(17) 2.484 ? . .
H(18) H(1) 2.670 ? . .
H(18) H(12) 3.474 ? . 3_565
H(18) H(13) 2.755 ? . 3_565
H(18) H(14) 3.521 ? . 3_565
H(18) H(15) 3.328 ? . .
H(18) H(16) 3.505 ? . .
H(18) H(16) 2.833 ? . 2_655
H(18) H(17) 3.404 ? . 2_655
H(18) H(19) 1.551 ? . .
H(18) H(20) 1.551 ? . .
H(18) H(21) 3.388 ? . .
H(18) H(21) 3.449 ? . 4_655
H(18) H(22) 2.304 ? . .
H(18) H(23) 2.666 ? . .
H(18) H(23) 3.211 ? . 4_655
H(19) C(4) 3.262 ? . .
H(19) C(14) 2.061 ? . .
H(19) C(15) 2.437 ? . .
H(19) C(17) 2.899 ? . .
H(19) C(17) 3.130 ? . 4_655
H(19) H(2) 3.589 ? . 3_555
H(19) H(15) 2.214 ? . .
H(19) H(16) 2.642 ? . .
H(19) H(17) 3.339 ? . .
H(19) H(18) 1.551 ? . .
H(19) H(20) 1.551 ? . .
H(19) H(21) 3.549 ? . .
H(19) H(21) 3.180 ? . 4_655
H(19) H(22) 2.679 ? . .
H(19) H(22) 3.297 ? . 4_655
H(19) H(23) 3.495 ? . .
H(19) H(23) 2.465 ? . 4_655
H(20) N(3) 3.524 ? . 3_555
H(20) C(3) 2.988 ? . .
H(20) C(4) 2.469 ? . .
H(20) C(5) 3.351 ? . .
H(20) C(7) 3.260 ? . 3_555
H(20) C(8) 3.474 ? . 3_555
H(20) C(14) 2.050 ? . .
H(20) C(15) 2.875 ? . .
H(20) C(17) 3.247 ? . .
H(20) H(1) 2.991 ? . .
H(20) H(2) 3.592 ? . .
H(20) H(3) 3.093 ? . 3_555
H(20) H(4) 2.947 ? . 3_555
H(20) H(12) 3.422 ? . 3_565
H(20) H(13) 3.043 ? . 3_565
H(20) H(15) 2.640 ? . .
H(20) H(16) 3.487 ? . .
H(20) H(17) 3.516 ? . .
H(20) H(18) 1.551 ? . .
H(20) H(19) 1.551 ? . .
H(20) H(22) 3.382 ? . .
H(20) H(23) 3.523 ? . .
H(21) C(3) 3.590 ? . .
H(21) C(4) 2.883 ? . .
H(21) C(14) 2.029 ? . .
H(21) C(15) 2.462 ? . .
H(21) C(16) 3.256 ? . .
H(21) H(1) 3.546 ? . .
H(21) H(9) 3.025 ? . 4_655
H(21) H(12) 3.505 ? . 2_645
H(21) H(14) 3.416 ? . 2_645
H(21) H(15) 3.362 ? . .
H(21) H(15) 3.543 ? . 3_554
H(21) H(16) 2.275 ? . .
H(21) H(16) 3.459 ? . 3_554
H(21) H(17) 2.662 ? . .
H(21) H(18) 3.388 ? . .
H(21) H(18) 3.449 ? . 4_654
H(21) H(19) 3.549 ? . .
H(21) H(19) 3.180 ? . 4_654
H(21) H(22) 1.551 ? . .
H(21) H(23) 1.551 ? . .
H(22) C(4) 3.255 ? . .
H(22) C(14) 2.037 ? . .
H(22) C(15) 2.842 ? . .
H(22) C(16) 2.482 ? . .
H(22) H(1) 3.359 ? . .
H(22) H(9) 2.786 ? . 4_655
H(22) H(14) 3.154 ? . 4_655
H(22) H(15) 3.476 ? . .
H(22) H(16) 2.604 ? . .
H(22) H(16) 3.516 ? . 2_655
H(22) H(17) 3.463 ? . .
H(22) H(17) 2.973 ? . 2_655
H(22) H(18) 2.304 ? . .
H(22) H(19) 2.679 ? . .
H(22) H(19) 3.297 ? . 4_654
H(22) H(20) 3.382 ? . .
H(22) H(21) 1.551 ? . .
H(22) H(23) 1.551 ? . .
H(23) C(3) 2.565 ? . .
H(23) C(4) 2.471 ? . .
H(23) C(14) 2.032 ? . .
H(23) C(15) 3.244 ? . .
H(23) C(16) 2.885 ? . .
H(23) C(16) 3.242 ? . 4_654
H(23) H(1) 2.220 ? . .
H(23) H(14) 3.320 ? . .
H(23) H(16) 3.358 ? . .
H(23) H(17) 3.552 ? . .
H(23) H(17) 3.483 ? . 2_655
H(23) H(18) 2.666 ? . .
H(23) H(18) 3.211 ? . 4_654
H(23) H(19) 3.495 ? . .
H(23) H(19) 2.465 ? . 4_654
H(23) H(20) 3.523 ? . .
H(23) H(21) 1.551 ? . .
H(23) H(22) 1.551 ? . .

loop_
_geom_torsion_atom_site_label_1
_geom_torsion_atom_site_label_2
_geom_torsion_atom_site_label_3
_geom_torsion_atom_site_label_4
_geom_torsion
_geom_torsion_publ_flag
_geom_torsion_site_symmetry_1
_geom_torsion_site_symmetry_2
_geom_torsion_site_symmetry_3
_geom_torsion_site_symmetry_4
O(2) Pd(1) O(2) C(1) -172.5(2) ? . . 7_656 7_656
O(2) Pd(1) O(2) C(1) -172.5(2) ? 7_656 . . .
O(2) Pd(1) N(3) C(7) 1.3(2) ? . . . .
O(2) Pd(1) N(3) C(8) 177.25(19) ? . . . .
N(3) Pd(1) O(2) C(1) 14.4(2) ? . . . .
O(2) Pd(1) N(3) C(7) -44.8(5) ? . . 7_656 7_656
O(2) Pd(1) N(3) C(8) 131.2(3) ? . . 7_656 7_656
N(3) Pd(1) O(2) C(1) -125.8(4) ? 7_656 . . .
O(2) Pd(1) N(3) C(7) -44.8(5) ? 7_656 . . .
O(2) Pd(1) N(3) C(8) 131.2(3) ? 7_656 . . .
N(3) Pd(1) O(2) C(1) -125.8(4) ? . . 7_656 7_656
O(2) Pd(1) N(3) C(7) 1.3(2) ? 7_656 . 7_656 7_656
O(2) Pd(1) N(3) C(8) 177.25(19) ? 7_656 . 7_656 7_656
N(3) Pd(1) O(2) C(1) 14.4(2) ? 7_656 . 7_656 7_656
N(3) Pd(1) N(3) C(7) 175.2(2) ? . . 7_656 7_656
N(3) Pd(1) N(3) C(8) -8.8(2) ? . . 7_656 7_656
N(3) Pd(1) N(3) C(7) 175.2(2) ? 7_656 . . .
N(3) Pd(1) N(3) C(8) -8.8(2) ? 7_656 . . .
Pd(1) O(2) C(1) C(2) 160.13(17) ? . . . .
Pd(1) O(2) C(1) C(6) -21.6(3) ? . . . .
Pd(1) N(3) C(7) C(6) -10.9(3) ? . . . .
Pd(1) N(3) C(8) C(9) 46.7(3) ? . . . .
Pd(1) N(3) C(8) C(9) -11.5(3) ? . . . 7_656
C(7) N(3) C(8) C(9) -137.0(3) ? . . . .
C(7) N(3) C(8) C(9) 164.8(2) ? . . . 7_656
C(8) N(3) C(7) C(6) 172.8(2) ? . . . .
O(2) C(1) C(2) C(3) 174.4(2) ? . . . .
O(2) C(1) C(2) C(10) -6.1(3) ? . . . .
O(2) C(1) C(6) C(5) -172.7(2) ? . . . .
O(2) C(1) C(6) C(7) 10.9(3) ? . . . .
C(2) C(1) C(6) C(5) 5.5(3) ? . . . .
C(2) C(1) C(6) C(7) -170.8(2) ? . . . .
C(6) C(1) C(2) C(3) -3.9(3) ? . . . .
C(6) C(1) C(2) C(10) 175.6(2) ? . . . .
C(1) C(2) C(3) C(4) 1.0(3) ? . . . .
C(1) C(2) C(10) C(11) 66.7(2) ? . . . .
C(1) C(2) C(10) C(12) -55.0(2) ? . . . .
C(1) C(2) C(10) C(13) -175.1(2) ? . . . .
C(3) C(2) C(10) C(11) -113.8(2) ? . . . .
C(3) C(2) C(10) C(12) 124.5(2) ? . . . .
C(3) C(2) C(10) C(13) 4.4(3) ? . . . .
C(10) C(2) C(3) C(4) -178.5(2) ? . . . .
C(2) C(3) C(4) C(5) 0.5(3) ? . . . .
C(2) C(3) C(4) C(14) 179.4(2) ? . . . .
C(3) C(4) C(5) C(6) 1.0(3) ? . . . .
C(3) C(4) C(14) C(15) -177.5(2) ? . . . .
C(3) C(4) C(14) C(16) 63.7(3) ? . . . .
C(3) C(4) C(14) C(17) -56.1(3) ? . . . .
C(5) C(4) C(14) C(15) 1.4(3) ? . . . .
C(5) C(4) C(14) C(16) -117.5(2) ? . . . .
C(5) C(4) C(14) C(17) 122.7(2) ? . . . .
C(14) C(4) C(5) C(6) -177.8(2) ? . . . .
C(4) C(5) C(6) C(1) -4.2(3) ? . . . .
C(4) C(5) C(6) C(7) 172.4(2) ? . . . .
C(1) C(6) C(7) N(3) 6.8(4) ? . . . .
C(5) C(6) C(7) N(3) -169.7(2) ? . . . .
N(3) C(8) C(9) C(8) -74.8(3) ? . . . 7_656
N(3) C(8) C(9) C(9) -109.9(3) ? . . . 7_656
N(3) C(8) C(9) C(8) 57.6(4) ? . . 7_656 7_656
N(3) C(8) C(9) C(9) 94.6(3) ? . . 7_656 .
C(9) C(8) C(9) C(8) -36.9(3) ? . . 7_656 7_656
C(9) C(8) C(9) C(8) 35.1(3) ? 7_656 . . 7_656
C(8) C(9) C(9) C(8) 143.6(3) ? . . 7_656 7_656
C(8) C(9) C(9) C(8) -143.6(3) ? 7_656 . 7_656 .
